data_4000138
_journal_name_full 'Chemistry of Materials'
_journal_year 2002
_chemical_formula_sum 'C10 H14.12 Cd N2 O20.39 Zr'
_chemical_formula_weight 692.28
_space_group_IT_number 151
_symmetry_cell_setting hexagonal
_symmetry_space_group_name_Hall 'P 31 2 (0 0 4)'
_symmetry_space_group_name_H-M 'P 31 1 2'
_atom_sites_solution_hydrogens geom
_atom_sites_solution_primary direct
_atom_sites_solution_secondary difmap
_cell_angle_alpha 90.000(5)
_cell_angle_beta 90.000(5)
_cell_angle_gamma 120.000(5)
_cell_formula_units_Z 3
_cell_length_a 9.105(5)
_cell_length_b 9.105(5)
_cell_length_c 23.656(5)
_cell_measurement_reflns_used ?
_cell_measurement_temperature 298(2)
_cell_measurement_theta_max ?
_cell_measurement_theta_min ?
_cell_volume 1698.4(14)
_diffrn_ambient_temperature 298(2)
_diffrn_detector_area_resol_mean ?
_diffrn_measurement_device_type ?
_diffrn_measurement_method ?
_diffrn_radiation_monochromator graphite
_diffrn_radiation_source 'fine-focus sealed tube'
_diffrn_radiation_type MoK\a
_diffrn_radiation_wavelength 0.71069
_diffrn_reflns_av_R_equivalents 0.0499
_diffrn_reflns_av_sigmaI/netI 0.0323
_diffrn_reflns_limit_h_max 14
_diffrn_reflns_limit_h_min -13
_diffrn_reflns_limit_k_max 14
_diffrn_reflns_limit_k_min -14
_diffrn_reflns_limit_l_max 38
_diffrn_reflns_limit_l_min -29
_diffrn_reflns_number 28013
_diffrn_reflns_theta_max 34.93
_diffrn_reflns_theta_min 2.58
_diffrn_standards_decay_% ?
_diffrn_standards_interval_count ?
_diffrn_standards_interval_time ?
_diffrn_standards_number ?
_exptl_absorpt_coefficient_mu 1.497
_exptl_absorpt_correction_T_max ?
_exptl_absorpt_correction_T_min ?
_exptl_absorpt_correction_type ?
_exptl_absorpt_process_details ?
_exptl_crystal_colour ?
_exptl_crystal_density_diffrn 2.031
_exptl_crystal_density_meas ?
_exptl_crystal_density_method 'not measured'
_exptl_crystal_description ?
_exptl_crystal_F_000 1018
_exptl_crystal_size_max ?
_exptl_crystal_size_mid ?
_exptl_crystal_size_min ?
_refine_ls_abs_structure_details 'Flack H D (1983), Acta Cryst. A39, 876-881'
_refine_ls_abs_structure_Flack 0.07(3)
_refine_ls_extinction_coef 0.0072(11)
_refine_ls_extinction_expression Fc^*^=kFc[1+0.001xFc^2^\l^3^/sin(2\q)]^-1/4^
_refine_ls_extinction_method SHELXL
_refine_ls_goodness_of_fit_ref 1.217
_refine_ls_hydrogen_treatment mixed
_refine_ls_matrix_type full
_refine_ls_number_parameters 180
_refine_ls_number_reflns 4985
_refine_ls_number_restraints 10
_refine_ls_restrained_S_all 1.217
_refine_ls_R_factor_all 0.0452
_refine_ls_R_factor_gt 0.0406
_refine_ls_shift/su_max 0.001
_refine_ls_shift/su_mean 0.000
_refine_ls_structure_factor_coef Fsqd
_refine_ls_weighting_details 'calc w=1/[\s^2^(Fo^2^)+(0.0610P)^2^+1.8087P] where P=(Fo^2^+2Fc^2^)/3'
_refine_ls_weighting_scheme calc
_refine_ls_wR_factor_gt 0.1180
_refine_ls_wR_factor_ref 0.1204
_reflns_number_gt 4589
_reflns_number_total 4985
_reflns_threshold_expression >2sigma(I)
_cod_depositor_comments
;
The following automatic conversions were performed:
'_symmetry_cell_setting' value 'Hexagonal' changed to 'hexagonal'
according to '/home/saulius/struct/CIF-dictionaries/cif_core.dic'
dictionary named 'cif_core.dic' version 2.4.1 from 2010-06-29.

Automatic conversion script
Id: cif_fix_enum 1527 2010-12-29 10:47:43Z saulius 
;
_cod_original_sg_symbol_H-M 'P 6?'
_cod_database_code 4000138

loop_
_symmetry_equiv_pos_as_xyz
'x, y, z'
'-y, x-y, z+1/3'
'-x+y, -x, z-1/3'
'-y, -x, -z-1/3'
'-x+y, y, -z+1/3'
'x, x-y, -z'

loop_
_atom_site_label
_atom_site_type_symbol
_atom_site_fract_x
_atom_site_fract_y
_atom_site_fract_z
_atom_site_U_iso_or_equiv
_atom_site_adp_type
_atom_site_occupancy
_atom_site_symmetry_multiplicity
_atom_site_calc_flag
_atom_site_refinement_flags
_atom_site_disorder_assembly
_atom_site_disorder_group
Cd Cd 0.81331(2) 0.18669(2) 0.3333 0.02098(9) Uani 1 2 d S . .
Zr Zr 0.29743(5) 0.14872(3) 0.5000 0.01573(10) Uani 1 2 d S . .
O1 O 0.5247(4) 0.3363(4) 0.44938(13) 0.0298(6) Uani 1 1 d . . .
O2 O 0.7346(5) 0.3669(4) 0.39214(16) 0.0351(7) Uani 1 1 d . . .
O5 O 1.0390(4) 0.3193(4) 0.39316(14) 0.0273(6) Uani 1 1 d . . .
C1 C 0.6013(5) 0.2827(5) 0.41858(15) 0.0231(7) Uani 1 1 d . . .
C2 C 0.5139(5) 0.0891(5) 0.41519(15) 0.0208(6) Uani 1 1 d . . .
O4 O 0.3851(4) 0.0108(4) 0.44763(12) 0.0251(5) Uani 1 1 d . . .
O3 O 0.5682(4) 0.0212(4) 0.38286(13) 0.0277(6) Uani 1 1 d . . .
O8 O 0.0736(4) -0.0205(4) 0.44579(14) 0.0290(6) Uani 1 1 d . . .
O7 O 0.8720(4) -0.0294(4) 0.38760(15) 0.0346(7) Uani 1 1 d . . .
O6 O 0.2123(4) 0.3045(4) 0.45558(13) 0.0265(6) Uani 1 1 d . . .
C3 C 1.0882(5) 0.2382(5) 0.42187(15) 0.0215(6) Uani 1 1 d . . .
C4 C -0.0004(5) 0.0453(5) 0.41722(15) 0.0224(6) Uani 1 1 d . . .
OW1 O 0.8314(7) -0.3258(6) 0.33642(17) 0.0159(8) Uani 0.50 1 d PD . .
OW2 O 0.1873(3) -0.1873(3) 0.3333 0.0460(13) Uani 1.03 2 d SPD . .
C C 1.3686(7) -0.4439(7) 0.3045(2) 0.0412(10) Uani 1 1 d . . .
H1C H 1.4431 -0.4758 0.2857 0.049 Uiso 1 1 calc R . .
H2C H 1.2602 -0.5463 0.3102 0.049 Uiso 1 1 calc R . .
N N 0.3301(6) 0.6731(6) 0.06643(19) 0.0407(9) Uani 1 1 d D . .
H1 H 0.3284(6) 0.7834(19) 0.0712(2) 0.061 Uiso 1 1 calc RD . .
H2 H 0.4423(19) 0.6982(7) 0.0488(3) 0.061 Uiso 1 1 calc RD . .
H3 H 0.3168(6) 0.6176(11) 0.1049(6) 0.061 Uiso 1 1 calc RD . .
OW3 O 0.2330(5) -0.5341(11) 0.1667 0.0674(18) Uani 1.09 2 d SPD . .
OW4 O 0.8809(10) 0.2182(9) 0.1568(2) 0.047(2) Uani 0.637(14) 1 d P . .
H1W1 H 0.738(8) -0.318(15) 0.332(6) 0.050 Uiso 0.50 1 d PD . .
H2W1 H 0.929(8) -0.224(8) 0.328(6) 0.050 Uiso 0.50 1 d PD . .
HW2 H 0.307(2) -0.142(3) 0.331(6) 0.050 Uiso 0.51 1 d PD . .
HW3 H 0.2813(19) -0.607(3) 0.169(6) 0.050 Uiso 0.55 1 d PD . .

loop_
_atom_site_aniso_label
_atom_site_aniso_U_11
_atom_site_aniso_U_22
_atom_site_aniso_U_33
_atom_site_aniso_U_23
_atom_site_aniso_U_13
_atom_site_aniso_U_12
Cd 0.01948(12) 0.01948(12) 0.02147(15) -0.00025(9) -0.00025(9) 0.00786(12)
Zr 0.01740(19) 0.01549(14) 0.01492(16) 0.00027(11) 0.000 0.00870(9)
O1 0.0418(16) 0.0231(12) 0.0286(13) 0.0001(10) 0.0075(12) 0.0194(12)
O2 0.0319(16) 0.0247(14) 0.0375(17) 0.0023(12) 0.0090(13) 0.0058(12)
O5 0.0242(12) 0.0230(12) 0.0335(14) 0.0031(10) -0.0076(11) 0.0110(10)
C1 0.0273(17) 0.0171(13) 0.0217(15) 0.0020(11) 0.0013(13) 0.0086(13)
C2 0.0189(13) 0.0225(14) 0.0214(15) -0.0003(11) 0.0017(11) 0.0107(11)
O4 0.0242(12) 0.0202(11) 0.0265(13) -0.0009(9) 0.0055(10) 0.0078(10)
O3 0.0276(13) 0.0212(12) 0.0320(14) -0.0026(11) 0.0088(11) 0.0104(11)
O8 0.0364(15) 0.0209(12) 0.0302(14) -0.0002(10) -0.0025(12) 0.0147(11)
O7 0.0295(15) 0.0308(15) 0.0333(15) -0.0069(12) -0.0082(12) 0.0075(12)
O6 0.0268(13) 0.0199(11) 0.0296(13) -0.0001(10) -0.0096(11) 0.0092(10)
C3 0.0224(14) 0.0198(13) 0.0207(14) 0.0003(11) 0.0002(12) 0.0093(12)
C4 0.0206(15) 0.0222(15) 0.0212(15) -0.0023(12) -0.0007(12) 0.0083(12)
OW1 0.025(2) 0.0084(16) 0.0137(16) -0.0006(12) 0.0062(15) 0.0077(14)
OW2 0.044(2) 0.044(2) 0.053(3) -0.009(2) -0.009(2) 0.024(2)
C 0.031(2) 0.037(2) 0.053(3) -0.002(2) 0.005(2) 0.0143(19)
N 0.047(2) 0.043(2) 0.043(2) -0.0048(17) -0.0007(18) 0.0310(19)
OW3 0.067(3) 0.089(5) 0.054(4) 0.000 0.016(3) 0.044(3)
OW4 0.077(5) 0.055(4) 0.035(3) 0.001(2) 0.000(3) 0.053(4)
